data_4083657
loop_
_publ_author_name
'Alhomaidan, Osamah'
'Hollink, Emily'
'Stephan, Douglas W.'

_publ_section_title
;
 Main Group Heterocycles from Lithiated Phosphinimines
;
_journal_issue 12
_journal_name_full Organometallics
_journal_page_first 3041
_journal_paper_doi 10.1021/om070154o
_journal_volume 26
_journal_year 2007
_chemical_formula_sum 'C28 H62 Li2 N2 P2 Si2'
_chemical_formula_weight 552.80
_space_group_IT_number 14
_symmetry_cell_setting monoclinic
_symmetry_space_group_name_Hall '-P 2ybc'
_symmetry_space_group_name_H-M 'P 1 21/c 1'
_atom_sites_solution_hydrogens geom
_atom_sites_solution_primary direct
_atom_sites_solution_secondary difmap
_audit_creation_method SHELXL-97
_cell_angle_alpha 90.00
_cell_angle_beta 111.900(2)
_cell_angle_gamma 90.00
_cell_formula_units_Z 4
_cell_length_a 15.672(2)
_cell_length_b 13.783(2)
_cell_length_c 18.216(3)
_cell_measurement_temperature 273(2)
_cell_measurement_theta_max 25.0
_cell_measurement_theta_min 2.0
_cell_volume 3650.8(9)
_computing_structure_refinement 'SHELXL-97 (Sheldrick, 1997)'
_computing_structure_solution 'SHELXS-97 (Sheldrick, 1990)'
_diffrn_ambient_temperature 273(2)
_diffrn_measured_fraction_theta_full 1.000
_diffrn_measured_fraction_theta_max 1.000
_diffrn_radiation_monochromator graphite
_diffrn_radiation_source 'fine-focus sealed tube'
_diffrn_radiation_type MoK\a
_diffrn_radiation_wavelength 0.71073
_diffrn_reflns_av_R_equivalents 0.0644
_diffrn_reflns_av_sigmaI/netI 0.0494
_diffrn_reflns_limit_h_max 18
_diffrn_reflns_limit_h_min -18
_diffrn_reflns_limit_k_max 16
_diffrn_reflns_limit_k_min -16
_diffrn_reflns_limit_l_max 21
_diffrn_reflns_limit_l_min -21
_diffrn_reflns_number 34494
_diffrn_reflns_theta_full 25.00
_diffrn_reflns_theta_max 25.00
_diffrn_reflns_theta_min 1.91
_exptl_absorpt_coefficient_mu 0.202
_exptl_absorpt_correction_T_max 1.0000
_exptl_absorpt_correction_T_min 0.651089
_exptl_absorpt_correction_type empirical
_exptl_crystal_density_diffrn 1.017
_exptl_crystal_density_method 'not measured'
_exptl_crystal_F_000 1232
_exptl_crystal_size_max 0.18
_exptl_crystal_size_mid 0.17
_exptl_crystal_size_min 0.15
_refine_diff_density_max 0.486
_refine_diff_density_min -0.279
_refine_diff_density_rms 0.058
_refine_ls_extinction_method none
_refine_ls_goodness_of_fit_ref 1.021
_refine_ls_hydrogen_treatment mixed
_refine_ls_matrix_type full
_refine_ls_number_parameters 325
_refine_ls_number_reflns 6429
_refine_ls_number_restraints 0
_refine_ls_restrained_S_all 1.021
_refine_ls_R_factor_all 0.1019
_refine_ls_R_factor_gt 0.0596
_refine_ls_shift/su_max 0.000
_refine_ls_shift/su_mean 0.000
_refine_ls_structure_factor_coef Fsqd
_refine_ls_weighting_details 'calc w=1/[\s^2^(Fo^2^)+(0.0988P)^2^+1.9331P] where P=(Fo^2^+2Fc^2^)/3'
_refine_ls_weighting_scheme calc
_refine_ls_wR_factor_gt 0.1555
_refine_ls_wR_factor_ref 0.1911
_reflns_number_gt 4065
_reflns_number_total 6429
_reflns_threshold_expression >2sigma(I)
_cod_data_source_file om070154o.cif
_cod_data_source_block (LiCMe2Pt-Bu2N(SiMe3))2
_cod_original_cell_volume 3650.9(9)
_cod_original_sg_symbol_H-M P2(1)/c
_cod_database_code 4083657

loop_
_symmetry_equiv_pos_as_xyz
'x, y, z'
'-x, y+1/2, -z+1/2'
'-x, -y, -z'
'x, -y-1/2, z-1/2'

loop_
_atom_site_label
_atom_site_type_symbol
_atom_site_fract_x
_atom_site_fract_y
_atom_site_fract_z
_atom_site_U_iso_or_equiv
_atom_site_adp_type
_atom_site_occupancy
_atom_site_symmetry_multiplicity
_atom_site_calc_flag
_atom_site_refinement_flags
P1 P 0.28369(6) 0.11845(7) 0.09538(5) 0.0408(3) Uani 1 1 d .
P2 P 0.19209(7) -0.10217(7) 0.33062(6) 0.0453(3) Uani 1 1 d .
Si1 Si 0.35997(8) 0.27683(8) 0.22958(6) 0.0557(3) Uani 1 1 d .
Si2 Si 0.19380(8) -0.29585(7) 0.23819(7) 0.0522(3) Uani 1 1 d .
N1 N 0.3104(2) 0.1790(2) 0.17531(16) 0.0459(7) Uani 1 1 d .
N2 N 0.1968(2) -0.1792(2) 0.26722(17) 0.0472(7) Uani 1 1 d .
Li1 Li 0.2499(5) 0.0846(5) 0.2221(4) 0.0586(17) Uani 1 1 d .
Li2 Li 0.2005(5) -0.0779(5) 0.1914(4) 0.0595(17) Uani 1 1 d .
C1 C 0.1726(3) 0.1676(3) 0.0215(2) 0.0535(10) Uani 1 1 d .
C2 C 0.0956(3) 0.1396(3) 0.0499(3) 0.0664(12) Uani 1 1 d .
H2A H 0.0380 0.1638 0.0133 0.100 Uiso 1 1 calc R
H2B H 0.1078 0.1672 0.1012 0.100 Uiso 1 1 calc R
H2C H 0.0926 0.0703 0.0530 0.100 Uiso 1 1 calc R
C3 C 0.1758(3) 0.2794(3) 0.0226(3) 0.0717(13) Uani 1 1 d .
H3A H 0.1193 0.3045 -0.0150 0.108 Uiso 1 1 calc R
H3B H 0.2263 0.3011 0.0090 0.108 Uiso 1 1 calc R
H3C H 0.1840 0.3023 0.0746 0.108 Uiso 1 1 calc R
C4 C 0.1466(3) 0.1330(3) -0.0645(2) 0.0707(12) Uani 1 1 d .
H4A H 0.0894 0.1620 -0.0972 0.106 Uiso 1 1 calc R
H4B H 0.1405 0.0637 -0.0665 0.106 Uiso 1 1 calc R
H4C H 0.1939 0.1518 -0.0833 0.106 Uiso 1 1 calc R
C5 C 0.3757(3) 0.1283(3) 0.0510(2) 0.0578(10) Uani 1 1 d .
C6 C 0.3672(3) 0.0436(4) -0.0060(3) 0.0765(13) Uani 1 1 d .
H6A H 0.4137 0.0494 -0.0282 0.115 Uiso 1 1 calc R
H6B H 0.3075 0.0451 -0.0477 0.115 Uiso 1 1 calc R
H6C H 0.3749 -0.0166 0.0222 0.115 Uiso 1 1 calc R
C7 C 0.4701(3) 0.1209(4) 0.1193(3) 0.0766(14) Uani 1 1 d .
H7A H 0.5179 0.1258 0.0986 0.115 Uiso 1 1 calc R
H7B H 0.4747 0.0598 0.1457 0.115 Uiso 1 1 calc R
H7C H 0.4763 0.1727 0.1562 0.115 Uiso 1 1 calc R
C8 C 0.3747(3) 0.2239(3) 0.0076(3) 0.0738(13) Uani 1 1 d .
H8A H 0.4228 0.2232 -0.0130 0.111 Uiso 1 1 calc R
H8B H 0.3843 0.2771 0.0439 0.111 Uiso 1 1 calc R
H8C H 0.3164 0.2314 -0.0351 0.111 Uiso 1 1 calc R
C9 C 0.2660(2) -0.0020(3) 0.1198(2) 0.0454(8) Uani 1 1 d .
C10 C 0.3556(3) -0.0517(3) 0.1733(3) 0.0642(11) Uani 1 1 d .
H10A H 0.4020 -0.0121 0.2120 0.077 Uiso 1 1 calc R
H10B H 0.3792 -0.1045 0.1511 0.077 Uiso 1 1 calc R
C11 C 0.2106(3) -0.0737(3) 0.0550(2) 0.0679(12) Uani 1 1 d .
H11A H 0.2439 -0.1256 0.0414 0.081 Uiso 1 1 calc R
H11B H 0.1581 -0.0488 0.0112 0.081 Uiso 1 1 calc R
C12 C 0.4092(4) 0.3719(3) 0.1835(3) 0.0859(16) Uani 1 1 d .
H12A H 0.4401 0.4202 0.2223 0.129 Uiso 1 1 calc R
H12B H 0.3606 0.4018 0.1403 0.129 Uiso 1 1 calc R
H12C H 0.4523 0.3425 0.1641 0.129 Uiso 1 1 calc R
C13 C 0.4551(4) 0.2366(4) 0.3220(3) 0.0885(16) Uani 1 1 d .
H13A H 0.5018 0.2859 0.3387 0.133 Uiso 1 1 calc R
H13B H 0.4812 0.1775 0.3120 0.133 Uiso 1 1 calc R
H13C H 0.4313 0.2260 0.3628 0.133 Uiso 1 1 calc R
C14 C 0.2749(4) 0.3434(4) 0.2603(3) 0.0948(17) Uani 1 1 d .
H14A H 0.2913 0.4107 0.2678 0.142 Uiso 1 1 calc R
H14B H 0.2749 0.3165 0.3090 0.142 Uiso 1 1 calc R
H14C H 0.2146 0.3370 0.2199 0.142 Uiso 1 1 calc R
C15 C 0.3084(3) -0.0910(3) 0.4131(2) 0.0652(11) Uani 1 1 d .
C16 C 0.3488(3) -0.1928(4) 0.4384(3) 0.0935(17) Uani 1 1 d .
H16A H 0.4080 -0.1872 0.4804 0.140 Uiso 1 1 calc R
H16B H 0.3553 -0.2252 0.3941 0.140 Uiso 1 1 calc R
H16C H 0.3084 -0.2295 0.4565 0.140 Uiso 1 1 calc R
C17 C 0.3092(4) -0.0365(4) 0.4879(3) 0.0897(16) Uani 1 1 d .
H17A H 0.3709 -0.0343 0.5264 0.135 Uiso 1 1 calc R
H17B H 0.2703 -0.0698 0.5097 0.135 Uiso 1 1 calc R
H17C H 0.2869 0.0284 0.4738 0.135 Uiso 1 1 calc R
C18 C 0.3727(3) -0.0387(4) 0.3807(3) 0.0920(17) Uani 1 1 d .
H18A H 0.4323 -0.0322 0.4219 0.138 Uiso 1 1 calc R
H18B H 0.3484 0.0245 0.3621 0.138 Uiso 1 1 calc R
H18C H 0.3778 -0.0754 0.3378 0.138 Uiso 1 1 calc R
C19 C 0.1047(3) -0.1396(3) 0.3744(3) 0.0602(11) Uani 1 1 d .
C20 C 0.0722(4) -0.0513(3) 0.4087(3) 0.0854(15) Uani 1 1 d .
H20A H 0.0281 -0.0718 0.4306 0.128 Uiso 1 1 calc R
H20B H 0.0443 -0.0048 0.3674 0.128 Uiso 1 1 calc R
H20C H 0.1240 -0.0221 0.4495 0.128 Uiso 1 1 calc R
C21 C 0.1378(4) -0.2170(3) 0.4391(3) 0.0805(14) Uani 1 1 d .
H21A H 0.0895 -0.2314 0.4579 0.121 Uiso 1 1 calc R
H21B H 0.1906 -0.1933 0.4822 0.121 Uiso 1 1 calc R
H21C H 0.1540 -0.2748 0.4180 0.121 Uiso 1 1 calc R
C22 C 0.0208(3) -0.1824(4) 0.3075(3) 0.0794(14) Uani 1 1 d .
H22A H -0.0245 -0.2019 0.3284 0.119 Uiso 1 1 calc R
H22B H 0.0396 -0.2377 0.2852 0.119 Uiso 1 1 calc R
H22C H -0.0050 -0.1343 0.2672 0.119 Uiso 1 1 calc R
C23 C 0.1636(3) 0.0099(3) 0.2786(2) 0.0524(10) Uani 1 1 d .
C24 C 0.1773(4) 0.1056(3) 0.3235(3) 0.0827(15) Uani 1 1 d .
H24A H 0.2177 0.1056 0.3788 0.099 Uiso 1 1 calc R
H24B H 0.1249 0.1489 0.3104 0.099 Uiso 1 1 calc R
C25 C 0.0670(3) 0.0080(3) 0.2131(3) 0.0766(14) Uani 1 1 d .
H25A H 0.0440 0.0676 0.1841 0.092 Uiso 1 1 calc R
H25B H 0.0206 -0.0321 0.2216 0.092 Uiso 1 1 calc R
C26 C 0.1920(4) -0.3923(3) 0.3095(3) 0.0892(16) Uani 1 1 d .
H26A H 0.1891 -0.4548 0.2854 0.134 Uiso 1 1 calc R
H26B H 0.1392 -0.3836 0.3234 0.134 Uiso 1 1 calc R
H26C H 0.2469 -0.3881 0.3562 0.134 Uiso 1 1 calc R
C27 C 0.0905(3) -0.3157(3) 0.1470(3) 0.0782(13) Uani 1 1 d .
H27A H 0.0709 -0.3820 0.1451 0.117 Uiso 1 1 calc R
H27B H 0.1052 -0.3018 0.1015 0.117 Uiso 1 1 calc R
H27C H 0.0419 -0.2735 0.1475 0.117 Uiso 1 1 calc R
C28 C 0.2956(3) -0.3226(3) 0.2114(3) 0.0786(14) Uani 1 1 d .
H28A H 0.3111 -0.3901 0.2203 0.118 Uiso 1 1 calc R
H28B H 0.3469 -0.2839 0.2435 0.118 Uiso 1 1 calc R
H28C H 0.2810 -0.3075 0.1566 0.118 Uiso 1 1 calc R

loop_
_atom_site_aniso_label
_atom_site_aniso_U_11
_atom_site_aniso_U_22
_atom_site_aniso_U_33
_atom_site_aniso_U_23
_atom_site_aniso_U_13
_atom_site_aniso_U_12
P1 0.0422(5) 0.0451(5) 0.0344(5) -0.0017(4) 0.0135(4) -0.0035(4)
P2 0.0491(6) 0.0426(5) 0.0475(6) 0.0029(4) 0.0218(4) 0.0024(4)
Si1 0.0679(7) 0.0526(7) 0.0465(6) -0.0097(5) 0.0213(5) -0.0204(5)
Si2 0.0590(7) 0.0382(6) 0.0558(7) 0.0012(5) 0.0172(5) 0.0031(5)
N1 0.0499(18) 0.0462(17) 0.0409(17) -0.0026(13) 0.0161(14) -0.0106(14)
N2 0.0530(18) 0.0403(17) 0.0499(18) 0.0015(13) 0.0209(15) 0.0004(14)
Li1 0.076(5) 0.056(4) 0.053(4) -0.003(3) 0.034(3) -0.012(3)
Li2 0.076(5) 0.049(4) 0.061(4) 0.003(3) 0.033(4) -0.007(3)
C1 0.049(2) 0.063(2) 0.042(2) 0.0050(18) 0.0103(17) 0.0036(19)
C2 0.047(2) 0.082(3) 0.067(3) 0.014(2) 0.019(2) 0.012(2)
C3 0.082(3) 0.061(3) 0.064(3) 0.017(2) 0.018(2) 0.009(2)
C4 0.068(3) 0.089(3) 0.046(2) 0.001(2) 0.011(2) -0.002(2)
C5 0.052(2) 0.079(3) 0.047(2) -0.005(2) 0.0229(19) -0.010(2)
C6 0.075(3) 0.100(4) 0.067(3) -0.019(3) 0.041(2) -0.002(3)
C7 0.047(3) 0.116(4) 0.070(3) -0.004(3) 0.026(2) -0.010(2)
C8 0.075(3) 0.092(3) 0.060(3) 0.007(2) 0.032(2) -0.023(3)
C9 0.050(2) 0.043(2) 0.043(2) -0.0026(16) 0.0184(17) 0.0003(16)
C10 0.067(3) 0.057(3) 0.068(3) 0.007(2) 0.024(2) 0.016(2)
C11 0.087(3) 0.053(2) 0.061(3) -0.021(2) 0.025(2) -0.010(2)
C12 0.112(4) 0.077(3) 0.068(3) -0.006(2) 0.033(3) -0.044(3)
C13 0.097(4) 0.100(4) 0.052(3) -0.010(3) 0.009(3) -0.030(3)
C14 0.113(4) 0.068(3) 0.118(4) -0.038(3) 0.061(4) -0.016(3)
C15 0.058(3) 0.080(3) 0.053(2) -0.010(2) 0.016(2) 0.001(2)
C16 0.071(3) 0.120(5) 0.073(3) -0.007(3) 0.008(3) 0.030(3)
C17 0.098(4) 0.105(4) 0.061(3) -0.023(3) 0.024(3) -0.003(3)
C18 0.057(3) 0.141(5) 0.076(3) -0.027(3) 0.022(3) -0.022(3)
C19 0.066(3) 0.058(2) 0.069(3) 0.019(2) 0.039(2) 0.008(2)
C20 0.103(4) 0.081(3) 0.107(4) 0.018(3) 0.079(3) 0.020(3)
C21 0.106(4) 0.075(3) 0.074(3) 0.027(3) 0.050(3) 0.006(3)
C22 0.061(3) 0.090(3) 0.096(4) 0.020(3) 0.040(3) -0.007(2)
C23 0.071(3) 0.040(2) 0.059(2) 0.0016(17) 0.041(2) 0.0023(18)
C24 0.133(5) 0.047(2) 0.091(4) -0.003(2) 0.068(3) 0.009(3)
C25 0.062(3) 0.077(3) 0.096(3) 0.049(3) 0.035(3) 0.021(2)
C26 0.136(5) 0.047(3) 0.085(3) 0.013(2) 0.041(3) 0.008(3)
C27 0.079(3) 0.066(3) 0.076(3) -0.010(2) 0.013(3) -0.014(2)
C28 0.081(3) 0.064(3) 0.093(4) -0.013(3) 0.034(3) 0.015(2)

loop_
_atom_type_symbol
_atom_type_description
_atom_type_scat_dispersion_real
_atom_type_scat_dispersion_imag
_atom_type_scat_source
C C 0.0033 0.0016 'International Tables Vol C Tables 4.2.6.8 and 6.1.1.4'
H H 0.0000 0.0000 'International Tables Vol C Tables 4.2.6.8 and 6.1.1.4'
Li Li -0.0003 0.0001 'International Tables Vol C Tables 4.2.6.8 and 6.1.1.4'
N N 0.0061 0.0033 'International Tables Vol C Tables 4.2.6.8 and 6.1.1.4'
Si Si 0.0817 0.0704 'International Tables Vol C Tables 4.2.6.8 and 6.1.1.4'
P P 0.1023 0.0942 'International Tables Vol C Tables 4.2.6.8 and 6.1.1.4'

loop_
_geom_angle_atom_site_label_1
_geom_angle_atom_site_label_2
_geom_angle_atom_site_label_3
_geom_angle
N1 P1 C9 105.95(16)
N1 P1 C1 108.81(17)
C9 P1 C1 109.13(17)
N1 P1 C5 111.63(16)
C9 P1 C5 112.86(18)
C1 P1 C5 108.38(17)
N1 P1 Li1 49.63(18)
C9 P1 Li1 60.32(18)
C1 P1 Li1 105.0(2)
C5 P1 Li1 146.0(2)
N2 P2 C23 105.27(16)
N2 P2 C15 109.88(17)
C23 P2 C15 109.2(2)
N2 P2 C19 111.08(18)
C23 P2 C19 112.51(17)
C15 P2 C19 108.8(2)
N2 P2 Li2 49.26(18)
C23 P2 Li2 57.66(19)
C15 P2 Li2 112.3(2)
C19 P2 Li2 138.6(2)
N1 Si1 C14 110.18(19)
N1 Si1 C13 109.28(19)
C14 Si1 C13 107.1(3)
N1 Si1 C12 118.38(18)
C14 Si1 C12 104.5(3)
C13 Si1 C12 106.7(2)
N1 Si1 Li1 34.00(15)
C14 Si1 Li1 89.1(2)
C13 Si1 Li1 91.7(2)
C12 Si1 Li1 152.17(19)
N2 Si2 C27 109.47(19)
N2 Si2 C26 117.80(19)
C27 Si2 C26 106.4(2)
N2 Si2 C28 110.07(19)
C27 Si2 C28 106.4(2)
C26 Si2 C28 106.1(2)
N2 Si2 Li2 34.17(16)
C27 Si2 Li2 90.3(2)
C26 Si2 Li2 152.0(2)
C28 Si2 Li2 90.0(2)
P1 N1 Si1 149.76(19)
P1 N1 Li1 92.6(2)
Si1 N1 Li1 117.6(2)
P2 N2 Si2 149.4(2)
P2 N2 Li2 93.3(2)
Si2 N2 Li2 117.2(2)
N1 Li1 C23 166.2(4)
N1 Li1 C9 77.1(2)
C23 Li1 C9 113.7(3)
N1 Li1 Li2 133.3(4)
C23 Li1 Li2 58.1(2)
C9 Li1 Li2 56.2(2)
N1 Li1 C24 131.3(3)
C23 Li1 C24 36.80(16)
C9 Li1 C24 150.1(3)
Li2 Li1 C24 94.9(3)
N1 Li1 P1 37.79(14)
C23 Li1 P1 148.4(3)
C9 Li1 P1 41.73(14)
Li2 Li1 P1 96.7(3)
C24 Li1 P1 158.2(3)
N1 Li1 Si1 28.36(13)
C23 Li1 Si1 142.0(3)
C9 Li1 Si1 104.4(2)
Li2 Li1 Si1 159.3(3)
C24 Li1 Si1 105.2(2)
P1 Li1 Si1 66.14(14)
N2 Li2 C9 152.9(4)
N2 Li2 C23 78.7(3)
C9 Li2 C23 117.7(3)
N2 Li2 Li1 126.5(4)
C9 Li2 Li1 60.5(2)
C23 Li2 Li1 57.9(2)
N2 Li2 C11 136.4(3)
C9 Li2 C11 36.81(16)
C23 Li2 C11 143.7(3)
Li1 Li2 C11 94.3(3)
N2 Li2 C25 88.8(3)
C9 Li2 C25 117.4(3)
C23 Li2 C25 36.65(18)
Li1 Li2 C25 74.9(3)
C11 Li2 C25 119.4(3)
N2 Li2 C10 117.3(3)
C9 Li2 C10 36.26(16)
C23 Li2 C10 121.1(3)
Li1 Li2 C10 70.1(3)
C11 Li2 C10 58.1(2)
C25 Li2 C10 144.4(3)
N2 Li2 P2 37.49(14)
C9 Li2 P2 147.2(3)
C23 Li2 P2 42.20(15)
Li1 Li2 P2 91.3(3)
C11 Li2 P2 173.9(3)
C25 Li2 P2 64.44(19)
C10 Li2 P2 122.0(3)
N2 Li2 Si2 28.59(13)
C9 Li2 Si2 133.4(3)
C23 Li2 Si2 106.3(2)
Li1 Li2 Si2 152.1(3)
C11 Li2 Si2 107.9(2)
C25 Li2 Si2 106.8(2)
C10 Li2 Si2 107.2(2)
P2 Li2 Si2 66.05(14)
C2 C1 C4 108.9(3)
C2 C1 C3 105.9(3)
C4 C1 C3 108.6(3)
C2 C1 P1 107.6(3)
C4 C1 P1 116.0(3)
C3 C1 P1 109.4(3)
C8 C5 C6 108.9(3)
C8 C5 C7 107.2(3)
C6 C5 C7 108.2(4)
C8 C5 P1 114.6(3)
C6 C5 P1 110.1(3)
C7 C5 P1 107.6(3)
C11 C9 C10 108.7(3)
C11 C9 P1 120.6(3)
C10 C9 P1 112.7(3)
C11 C9 Li2 83.9(3)
C10 C9 Li2 85.9(3)
P1 C9 Li2 138.3(3)
C11 C9 Li1 138.9(3)
C10 C9 Li1 93.8(3)
P1 C9 Li1 78.0(2)
Li2 C9 Li1 63.3(3)
C9 C10 Li2 57.8(2)
C9 C11 Li2 59.2(2)
C18 C15 C16 106.9(4)
C18 C15 C17 108.7(4)
C16 C15 C17 108.1(4)
C18 C15 P2 108.2(3)
C16 C15 P2 109.4(3)
C17 C15 P2 115.3(3)
C21 C19 C22 106.7(4)
C21 C19 C20 107.9(4)
C22 C19 C20 108.1(4)
C21 C19 P2 115.1(3)
C22 C19 P2 108.0(3)
C20 C19 P2 110.8(3)
C24 C23 C25 109.3(4)
C24 C23 P2 120.6(3)
C25 C23 P2 112.2(3)
C24 C23 Li1 81.9(3)
C25 C23 Li1 103.9(3)
P2 C23 Li1 124.8(3)
C24 C23 Li2 145.7(3)
C25 C23 Li2 83.2(3)
P2 C23 Li2 80.1(2)
Li1 C23 Li2 64.0(3)
C23 C24 Li1 61.3(2)
C23 C25 Li2 60.2(2)

loop_
_geom_bond_atom_site_label_1
_geom_bond_atom_site_label_2
_geom_bond_distance
P1 N1 1.592(3)
P1 C9 1.767(4)
P1 C1 1.886(4)
P1 C5 1.904(4)
P1 Li1 2.596(6)
P2 N2 1.591(3)
P2 C23 1.779(4)
P2 C15 1.887(4)
P2 C19 1.895(4)
P2 Li2 2.610(7)
Si1 N1 1.682(3)
Si1 C14 1.868(5)
Si1 C13 1.869(5)
Si1 C12 1.872(4)
Si1 Li1 3.136(7)
Si2 N2 1.687(3)
Si2 C27 1.857(4)
Si2 C26 1.866(4)
Si2 C28 1.871(5)
Si2 Li2 3.135(6)
N1 Li1 1.980(7)
N2 Li2 1.980(7)
Li1 C23 2.234(7)
Li1 C9 2.306(7)
Li1 Li2 2.368(9)
Li1 C24 2.520(8)
Li2 C9 2.202(7)
Li2 C23 2.238(8)
Li2 C11 2.549(8)
Li2 C25 2.561(8)
Li2 C10 2.596(8)
C1 C2 1.529(5)
C1 C4 1.539(5)
C1 C3 1.542(6)
C5 C8 1.533(6)
C5 C6 1.534(6)
C5 C7 1.540(6)
C9 C11 1.536(5)
C9 C10 1.540(5)
C15 C18 1.524(6)
C15 C16 1.538(6)
C15 C17 1.552(6)
C19 C21 1.531(5)
C19 C22 1.538(6)
C19 C20 1.539(6)
C23 C24 1.525(5)
C23 C25 1.539(6)
